data_7040431
loop_
_publ_author_name
'Borup, Mette Andersen'
'Blichfeld, Anders Bank'
'Madsen, Solveig R\/ogild'
'Iversen, Bo Brummerstedt'

_publ_section_title
;
 High-pressure single crystal X-ray diffraction study of thermoelectric
 ZnSb and \b-Zn4Sb3.
;
_journal_issue 38
_journal_name_full 'Dalton transactions (Cambridge, England : 2003)'
_journal_page_first 15097
_journal_page_last 15103
_journal_paper_doi 10.1039/c6dt02323a
_journal_volume 45
_journal_year 2016
_chemical_formula_moiety 'Sb30 Zn38.46'
_chemical_formula_sum 'Sb30 Zn38.46'
_chemical_formula_weight 6166.63
_chemical_name_systematic 'Zinc antimonide'
_space_group_crystal_system trigonal
_space_group_IT_number 167
_space_group_name_Hall '-R 3 2"c'
_space_group_name_H-M_alt 'R -3 c'
_symmetry_space_group_name_Hall '-R 3 2"c'
_symmetry_space_group_name_H-M 'R -3 c :H'
_atom_sites_solution_primary direct
_audit_creation_date 2016-05-16
_audit_creation_method
;
Olex2 1.2
(compiled 2016.02.19 svn.r3266 for OlexSys, GUI svn.r5155)
;
_audit_update_record
;
2016-07-11 deposited with the CCDC.
2016-08-22 downloaded from the CCDC.
;
_cell_angle_alpha 90
_cell_angle_beta 90
_cell_angle_gamma 120
_cell_formula_units_Z 1
_cell_length_a 11.9212(14)
_cell_length_b 11.9212(14)
_cell_length_c 12.1862(17)
_cell_measurement_pressure 4170000(60000)
_cell_measurement_reflns_used 899
_cell_measurement_temperature 296(2)
_cell_measurement_theta_max 17.63
_cell_measurement_theta_min 4.08
_cell_volume 1499.8(3)
_computing_molecular_graphics 'Olex2 (Dolomanov et al., 2009)'
_computing_publication_material 'Olex2 (Dolomanov et al., 2009)'
_computing_structure_refinement 'ShelXL (Sheldrick, 2015)'
_computing_structure_solution 'ShelXT (Sheldrick, 2015)'
_diffrn_ambient_temperature 296.15
_diffrn_measured_fraction_theta_full 0.980
_diffrn_measured_fraction_theta_max 0.980
_diffrn_measurement_device_type 'Bruker APEX-II CCD'
_diffrn_measurement_method '\f and \w scans'
_diffrn_radiation_type AgK\a
_diffrn_radiation_wavelength 0.56086
_diffrn_reflns_av_R_equivalents 0.0744
_diffrn_reflns_av_unetI/netI 0.0371
_diffrn_reflns_Laue_measured_fraction_full 0.980
_diffrn_reflns_Laue_measured_fraction_max 0.980
_diffrn_reflns_limit_h_max 13
_diffrn_reflns_limit_h_min -13
_diffrn_reflns_limit_k_max 11
_diffrn_reflns_limit_k_min -12
_diffrn_reflns_limit_l_max 13
_diffrn_reflns_limit_l_min -13
_diffrn_reflns_number 3047
_diffrn_reflns_point_group_measured_fraction_full 0.980
_diffrn_reflns_point_group_measured_fraction_max 0.980
_diffrn_reflns_theta_full 18.239
_diffrn_reflns_theta_max 18.239
_diffrn_reflns_theta_min 2.697
_diffrn_standards_number 0
_exptl_absorpt_coefficient_mu 14.873
_exptl_absorpt_correction_T_max 0.7442
_exptl_absorpt_correction_T_min 0.6280
_exptl_absorpt_correction_type multi-scan
_exptl_absorpt_process_details
'SADABS-2012/1 (Bruker,2012) was used for absorption correction. wR2(int) was 0.1026 before and 0.0565 after correction. The Ratio of minimum to maximum transmission is 0.8439. The \l/2 correction factor is 0.0015.'
_exptl_crystal_colour 'metallic grayish gray'
_exptl_crystal_colour_lustre metallic
_exptl_crystal_colour_modifier grayish
_exptl_crystal_colour_primary gray
_exptl_crystal_density_diffrn 6.827
_exptl_crystal_description irregular
_exptl_crystal_F_000 2684
_exptl_crystal_size_max 0.06
_exptl_crystal_size_mid 0.03
_exptl_crystal_size_min 0.015
_refine_diff_density_max 4.626
_refine_diff_density_min -1.331
_refine_diff_density_rms 0.593
_refine_ls_extinction_method none
_refine_ls_goodness_of_fit_ref 1.125
_refine_ls_hydrogen_treatment undef
_refine_ls_matrix_type full
_refine_ls_number_parameters 32
_refine_ls_number_reflns 239
_refine_ls_number_restraints 1
_refine_ls_restrained_S_all 1.123
_refine_ls_R_factor_all 0.0712
_refine_ls_R_factor_gt 0.0538
_refine_ls_shift/su_max 0.000
_refine_ls_shift/su_mean 0.000
_refine_ls_structure_factor_coef Fsqd
_refine_ls_weighting_details 'w=1/[\s^2^(Fo^2^)+(0.0796P)^2^+190.2545P] where P=(Fo^2^+2Fc^2^)/3'
_refine_ls_weighting_scheme calc
_refine_ls_wR_factor_gt 0.1252
_refine_ls_wR_factor_ref 0.1342
_reflns_Friedel_coverage 0.000
_reflns_number_gt 193
_reflns_number_total 239
_reflns_threshold_expression 'I > 2\s(I)'
_cod_data_source_file c6dt02323a2.cif
_cod_data_source_block Zn4Sb3_SiO_P9
_cod_depositor_comments
;Adding full bibliography for 7040405--7040434.cif.

 Adding full bibliography for 7040405--7040434.cif.
;
_cod_original_cell_volume 1499.8(4)
_cod_database_code 7040431
_shelx_space_group_comment
;
The symmetry employed for this shelxl refinement is uniquely defined
by the following loop, which should always be used as a source of
symmetry information in preference to the above space-group names.
They are only intended as comments.
;
_olex2_refinement_description
;
1. Uiso/Uaniso restraints and constraints
Uiso(Zn2) = Uiso(Zn3) = Uiso(Zn4)
2. Others
 1*[Sof(Zn1)]+1*[Sof(Zn2)]+1*[Sof(Zn3)]+1*[Sof(Zn4)]=1.068 with esd of 0.002
;

loop_
_space_group_symop_operation_xyz
'x, y, z'
'-y, x-y, z'
'-x+y, -x, z'
'y, x, -z+1/2'
'x-y, -y, -z+1/2'
'-x, -x+y, -z+1/2'
'x+2/3, y+1/3, z+1/3'
'-y+2/3, x-y+1/3, z+1/3'
'-x+y+2/3, -x+1/3, z+1/3'
'y+2/3, x+1/3, -z+5/6'
'x-y+2/3, -y+1/3, -z+5/6'
'-x+2/3, -x+y+1/3, -z+5/6'
'x+1/3, y+2/3, z+2/3'
'-y+1/3, x-y+2/3, z+2/3'
'-x+y+1/3, -x+2/3, z+2/3'
'y+1/3, x+2/3, -z+7/6'
'x-y+1/3, -y+2/3, -z+7/6'
'-x+1/3, -x+y+2/3, -z+7/6'
'-x, -y, -z'
'y, -x+y, -z'
'x-y, x, -z'
'-y, -x, z-1/2'
'-x+y, y, z-1/2'
'x, x-y, z-1/2'
'-x+2/3, -y+1/3, -z+1/3'
'y+2/3, -x+y+1/3, -z+1/3'
'x-y+2/3, x+1/3, -z+1/3'
'-y+2/3, -x+1/3, z-1/6'
'-x+y+2/3, y+1/3, z-1/6'
'x+2/3, x-y+1/3, z-1/6'
'-x+1/3, -y+2/3, -z+2/3'
'y+1/3, -x+y+2/3, -z+2/3'
'x-y+1/3, x+2/3, -z+2/3'
'-y+1/3, -x+2/3, z+1/6'
'-x+y+1/3, y+2/3, z+1/6'
'x+1/3, x-y+2/3, z+1/6'

loop_
_atom_site_label
_atom_site_type_symbol
_atom_site_fract_x
_atom_site_fract_y
_atom_site_fract_z
_atom_site_U_iso_or_equiv
_atom_site_adp_type
_atom_site_occupancy
_atom_site_site_symmetry_order
_atom_site_calc_flag
_atom_site_refinement_flags_posn
_atom_site_refinement_flags_adp
_atom_site_refinement_flags_occupancy
_atom_site_disorder_assembly
_atom_site_disorder_group
Sb1 Sb 0.6415(2) 0.0000 0.2500 0.0186(9) Uani 1 2 d S T P . .
Sb2 Sb 0.6667 0.3333 0.19750(19) 0.0159(9) Uani 1 3 d S T P . .
Zn1 Zn 0.8324(3) 0.2547(3) 0.2361(3) 0.0230(14) Uani 0.890(13) 1 d . . . A 1
Zn2 Zn 0.836(19) 0.250(18) 0.305(19) 0.025(7) Uiso 0.016(8) 1 d . . . A 2
Zn3 Zn 0.901(4) 0.396(4) 0.243(3) 0.025(7) Uiso 0.076(7) 1 d . . . A 2
Zn4 Zn 0.776(3) 0.194(3) 0.087(2) 0.025(7) Uiso 0.086(7) 1 d . . . A 2

loop_
_atom_site_aniso_label
_atom_site_aniso_U_11
_atom_site_aniso_U_22
_atom_site_aniso_U_33
_atom_site_aniso_U_23
_atom_site_aniso_U_13
_atom_site_aniso_U_12
Sb1 0.0188(12) 0.0117(14) 0.0230(12) 0.0002(8) 0.0001(4) 0.0058(7)
Sb2 0.0134(12) 0.0134(12) 0.0208(14) 0.000 0.000 0.0067(6)
Zn1 0.018(2) 0.020(2) 0.033(3) -0.0049(13) -0.0029(13) 0.0112(16)

loop_
_atom_type_symbol
_atom_type_description
_atom_type_scat_dispersion_real
_atom_type_scat_dispersion_imag
_atom_type_scat_source
Sb Sb -1.0547 1.0104 'International Tables Vol C Tables 4.2.6.8 and 6.1.1.4'
Zn Zn 0.3242 0.9375 'International Tables Vol C Tables 4.2.6.8 and 6.1.1.4'

loop_
_geom_angle_atom_site_label_1
_geom_angle_atom_site_label_2
_geom_angle_atom_site_label_3
_geom_angle
_geom_angle_site_symmetry_1
_geom_angle_site_symmetry_3
Zn1 Sb1 Zn1 127.81(18) 32 30_445
Zn2 Sb1 Zn2 107(10) 32 30_445
Zn2 Sb1 Zn3 39(6) 30_445 30_445
Zn2 Sb1 Zn3 145(6) 30_445 32
Zn2 Sb1 Zn3 46(6) 32 3_665
Zn2 Sb1 Zn3 66(6) 30_445 3_665
Zn2 Sb1 Zn3 39(6) 32 32
Zn2 Sb1 Zn3 66(6) 32 4_545
Zn2 Sb1 Zn3 46(6) 30_445 4_545
Zn2 Sb1 Zn3 145(6) 32 30_445
Zn2 Sb1 Zn4 44(6) 32 8_545
Zn2 Sb1 Zn4 93(6) 32 18_654
Zn2 Sb1 Zn4 93(6) 30_445 8_545
Zn2 Sb1 Zn4 136(6) 30_445 25_655
Zn2 Sb1 Zn4 106(6) 32 25_655
Zn2 Sb1 Zn4 136(6) 32 35_645
Zn2 Sb1 Zn4 106(6) 30_445 35_645
Zn2 Sb1 Zn4 44(6) 30_445 18_654
Zn3 Sb1 Zn3 78.8(15) 4_545 30_445
Zn3 Sb1 Zn3 47.6(18) 3_665 4_545
Zn3 Sb1 Zn3 176.7(16) 30_445 32
Zn3 Sb1 Zn3 78.8(15) 3_665 32
Zn3 Sb1 Zn3 104.3(11) 4_545 32
Zn3 Sb1 Zn3 104.3(11) 3_665 30_445
Zn3 Sb1 Zn4 169.8(12) 4_545 25_655
Zn3 Sb1 Zn4 69.4(11) 3_665 8_545
Zn3 Sb1 Zn4 122.4(12) 4_545 35_645
Zn3 Sb1 Zn4 48.2(11) 4_545 8_545
Zn3 Sb1 Zn4 114.6(11) 32 18_654
Zn3 Sb1 Zn4 114.6(11) 30_445 8_545
Zn3 Sb1 Zn4 122.4(12) 3_665 25_655
Zn3 Sb1 Zn4 69.4(11) 4_545 18_654
Zn3 Sb1 Zn4 169.8(12) 3_665 35_645
Zn3 Sb1 Zn4 67.4(11) 30_445 18_654
Zn3 Sb1 Zn4 48.2(11) 3_665 18_654
Zn3 Sb1 Zn4 67.4(11) 32 8_545
Zn4 Sb1 Zn3 69.1(10) 35_645 30_445
Zn4 Sb1 Zn3 107.9(10) 25_655 30_445
Zn4 Sb1 Zn3 69.1(10) 25_655 32
Zn4 Sb1 Zn3 107.9(10) 35_645 32
Zn4 Sb1 Zn4 67.7(15) 25_655 35_645
Zn4 Sb1 Zn4 112.3(14) 18_654 8_545
Zn4 Sb1 Zn4 105.7(10) 25_655 18_654
Zn4 Sb1 Zn4 130.9(6) 25_655 8_545
Zn4 Sb1 Zn4 105.7(10) 35_645 8_545
Zn4 Sb1 Zn4 130.9(6) 35_645 18_654
Sb2 Sb2 Zn4 60.9(6) 16_544 18_654
Sb2 Sb2 Zn4 62.3(6) 16_544 2_655
Sb2 Sb2 Zn4 62.3(6) 16_544 3_665
Sb2 Sb2 Zn4 62.3(6) 16_544 .
Sb2 Sb2 Zn4 60.9(6) 16_544 17_554
Zn1 Sb2 Sb2 100.34(9) 2_655 16_544
Zn1 Sb2 Sb2 100.33(9) 3_665 16_544
Zn1 Sb2 Sb2 100.33(9) . 16_544
Zn1 Sb2 Zn1 116.85(5) . 2_655
Zn1 Sb2 Zn1 116.85(5) 3_665 2_655
Zn1 Sb2 Zn1 116.85(5) . 3_665
Zn3 Sb2 Sb2 102.4(8) . 16_544
Zn3 Sb2 Sb2 102.4(8) 2_655 16_544
Zn3 Sb2 Sb2 102.4(8) 3_665 16_544
Zn3 Sb2 Zn3 115.5(5) . 2_655
Zn3 Sb2 Zn3 115.5(5) 3_665 2_655
Zn3 Sb2 Zn3 115.5(5) . 3_665
Zn3 Sb2 Zn4 161.5(11) 3_665 2_655
Zn3 Sb2 Zn4 105.5(11) . 18_654
Zn3 Sb2 Zn4 45.4(10) . 17_554
Zn3 Sb2 Zn4 62.1(11) 2_655 2_655
Zn3 Sb2 Zn4 138.5(11) 2_655 18_654
Zn3 Sb2 Zn4 105.5(11) 2_655 17_554
Zn3 Sb2 Zn4 79.6(11) . 2_655
Zn3 Sb2 Zn4 161.5(11) . 3_665
Zn3 Sb2 Zn4 45.4(10) 3_665 18_654
Zn3 Sb2 Zn4 62.1(11) 3_665 3_665
Zn3 Sb2 Zn4 62.1(11) . .
Zn3 Sb2 Zn4 79.6(11) 2_655 3_665
Zn3 Sb2 Zn4 138.5(11) 3_665 17_554
Zn3 Sb2 Zn4 161.5(11) 2_655 .
Zn3 Sb2 Zn4 79.6(11) 3_665 .
Zn4 Sb2 Zn4 58.9(13) 3_665 18_654
Zn4 Sb2 Zn4 45.4(13) 2_655 17_554
Zn4 Sb2 Zn4 45.4(13) . 18_654
Zn4 Sb2 Zn4 100.1(8) . 2_655
Zn4 Sb2 Zn4 58.9(13) . 17_554
Zn4 Sb2 Zn4 122.6(6) 3_665 17_554
Zn4 Sb2 Zn4 100.1(8) 2_655 3_665
Zn4 Sb2 Zn4 98.3(7) 18_654 17_554
Zn4 Sb2 Zn4 100.1(8) . 3_665
Zn4 Sb2 Zn4 122.6(6) 2_655 18_654
Sb1 Zn1 Sb1 120.82(12) 25_655 .
Sb1 Zn1 Sb1 106.97(12) 33_545 .
Sb1 Zn1 Sb1 98.93(10) 33_545 25_655
Sb1 Zn1 Zn1 116.93(18) 33_545 25_655
Sb2 Zn1 Sb1 114.22(14) . 25_655
Sb2 Zn1 Sb1 124.67(13) . 33_545
Sb2 Zn1 Sb1 92.89(11) . .
Sb2 Zn1 Zn1 117.8(2) . 25_655
Zn1 Zn1 Sb1 60.24(12) 25_655 .
Zn1 Zn1 Sb1 60.58(12) 25_655 25_655
Sb1 Zn2 Sb1 130(9) 33_545 .
Sb1 Zn2 Sb2 141(9) 33_545 .
Sb1 Zn2 Sb2 85(5) . .
Sb1 Zn2 Zn2 70(10) 33_545 33_545
Sb1 Zn2 Zn2 120(10) 33_545 32
Sb1 Zn2 Zn3 61(5) 33_545 6_765
Sb1 Zn2 Zn3 151(8) . 6_765
Sb1 Zn2 Zn3 68(7) 33_545 35_645
Sb1 Zn2 Zn4 145(10) 33_545 .
Sb2 Zn2 Zn3 98(6) . 6_765
Zn2 Zn2 Sb1 152(6) 33_545 .
Zn2 Zn2 Sb1 42(6) 32 .
Zn2 Zn2 Sb2 71(4) 32 .
Zn2 Zn2 Sb2 71(4) 33_545 .
Zn2 Zn2 Zn2 114(8) 33_545 32
Zn2 Zn2 Zn3 51(6) 33_545 6_765
Zn2 Zn2 Zn3 165(6) 32 6_765
Zn2 Zn2 Zn4 114(10) 33_545 .
Zn2 Zn2 Zn4 90(10) 32 .
Zn3 Zn2 Sb1 62(4) 35_645 .
Zn3 Zn2 Sb1 68(6) 32 .
Zn3 Zn2 Sb1 83(9) 32 33_545
Zn3 Zn2 Sb1 94(9) . 33_545
Zn3 Zn2 Sb1 134(10) . .
Zn3 Zn2 Sb2 59(6) . .
Zn3 Zn2 Sb2 142(8) 35_645 .
Zn3 Zn2 Sb2 98(8) 32 .
Zn3 Zn2 Zn2 129(8) . 32
Zn3 Zn2 Zn2 72(9) 35_645 32
Zn3 Zn2 Zn2 133(10) 35_645 33_545
Zn3 Zn2 Zn2 42(5) . 33_545
Zn3 Zn2 Zn2 37(7) 32 32
Zn3 Zn2 Zn2 101(10) 32 33_545
Zn3 Zn2 Zn3 120(7) 35_645 6_765
Zn3 Zn2 Zn3 139(10) . 32
Zn3 Zn2 Zn3 140(10) 32 6_765
Zn3 Zn2 Zn3 159(10) . 35_645
Zn3 Zn2 Zn3 53(6) 32 35_645
Zn3 Zn2 Zn3 39(5) . 6_765
Zn3 Zn2 Zn4 114(10) . 25_655
Zn3 Zn2 Zn4 126(9) 32 .
Zn3 Zn2 Zn4 106(10) 32 25_655
Zn3 Zn2 Zn4 75(8) . .
Zn3 Zn2 Zn4 113(7) 35_645 .
Zn4 Zn2 Sb1 64(5) 25_655 .
Zn4 Zn2 Sb1 89(8) 25_655 33_545
Zn4 Zn2 Sb1 62(5) . .
Zn4 Zn2 Sb2 127(10) 25_655 .
Zn4 Zn2 Sb2 61(5) . .
Zn4 Zn2 Zn2 103(10) 25_655 32
Zn4 Zn2 Zn2 143(10) 25_655 33_545
Zn4 Zn2 Zn3 56(5) 25_655 35_645
Zn4 Zn2 Zn3 93(7) 25_655 6_765
Zn4 Zn2 Zn3 94(7) . 6_765
Zn4 Zn2 Zn4 67(7) 25_655 .
Sb1 Zn3 Sb1 97.1(13) 33_545 25_655
Sb1 Zn3 Sb1 111.2(13) 2_655 33_545
Sb1 Zn3 Sb1 109.3(13) 2_655 25_655
Sb1 Zn3 Sb2 98.9(14) 2_655 .
Sb1 Zn3 Zn4 59.3(10) 25_655 25_655
Sb1 Zn3 Zn4 57.8(10) 2_655 9_665
Sb1 Zn3 Zn4 111.1(15) 25_655 9_665
Sb1 Zn3 Zn4 137.9(15) 2_655 .
Sb1 Zn3 Zn4 53.5(9) 33_545 9_665
Sb1 Zn3 Zn4 109.5(15) 33_545 .
Sb1 Zn3 Zn4 158.0(17) 2_655 25_655
Sb1 Zn3 Zn4 56.4(10) 33_545 25_655
Sb1 Zn3 Zn4 54.9(9) 25_655 .
Sb2 Zn3 Sb1 125.2(14) . 33_545
Sb2 Zn3 Sb1 115.1(13) . 25_655
Sb2 Zn3 Zn4 103.0(14) . 25_655
Sb2 Zn3 Zn4 133.1(16) . 9_665
Sb2 Zn3 Zn4 64.9(11) . .
Zn2 Zn3 Sb1 50(7) 33_545 2_655
Zn2 Zn3 Sb1 46(5) 29_655 2_655
Zn2 Zn3 Sb1 73(6) 33_545 33_545
Zn2 Zn3 Sb1 116(5) 29_655 33_545
Zn2 Zn3 Sb1 63(5) 29_655 25_655
Zn2 Zn3 Sb1 94(7) . 25_655
Zn2 Zn3 Sb1 151(8) . 2_655
Zn2 Zn3 Sb1 146(6) 33_545 25_655
Zn2 Zn3 Sb1 47(7) . 33_545
Zn2 Zn3 Sb2 86(7) . .
Zn2 Zn3 Sb2 118(5) 29_655 .
Zn2 Zn3 Sb2 96(6) 33_545 .
Zn2 Zn3 Zn2 101(6) . 33_545
Zn2 Zn3 Zn2 152(4) . 29_655
Zn2 Zn3 Zn2 91(10) 33_545 29_655
Zn2 Zn3 Zn3 80(6) 33_545 6_765
Zn2 Zn3 Zn3 111(7) . 6_765
Zn2 Zn3 Zn4 105(5) 29_655 .
Zn2 Zn3 Zn4 159(6) 33_545 .
Zn2 Zn3 Zn4 35(7) . 25_655
Zn2 Zn3 Zn4 70(8) . .
Zn2 Zn3 Zn4 118(7) 33_545 17_554
Zn2 Zn3 Zn4 98(8) . 9_665
Zn2 Zn3 Zn4 128(6) 33_545 25_655
Zn2 Zn3 Zn4 119(5) 29_655 25_655
Zn2 Zn3 Zn4 139(8) . 17_554
Zn2 Zn3 Zn4 37(6) 33_545 9_665
Zn2 Zn3 Zn4 77(5) 29_655 9_665
Zn3 Zn3 Sb1 66.2(9) 6_765 2_655
Zn3 Zn3 Sb1 66.3(15) 6_765 25_655
Zn3 Zn3 Sb1 69.4(15) 6_765 33_545
Zn3 Zn3 Sb2 163.4(14) 6_765 .
Zn3 Zn3 Zn2 47(5) 6_765 29_655
Zn3 Zn3 Zn4 91(2) 6_765 17_554
Zn3 Zn3 Zn4 45.9(16) 6_765 9_665
Zn3 Zn3 Zn4 120.8(19) 6_765 .
Zn3 Zn3 Zn4 91.8(10) 6_765 25_655
Zn4 Zn3 Sb1 61.8(12) 17_554 25_655
Zn4 Zn3 Sb1 156(2) 17_554 33_545
Zn4 Zn3 Sb1 69.7(14) 17_554 2_655
Zn4 Zn3 Sb2 76.7(14) 17_554 .
Zn4 Zn3 Zn2 47(5) 17_554 29_655
Zn4 Zn3 Zn4 120.9(19) 17_554 9_665
Zn4 Zn3 Zn4 106.6(13) 9_665 25_655
Zn4 Zn3 Zn4 53.9(13) . 25_655
Zn4 Zn3 Zn4 113.7(18) 17_554 25_655
Zn4 Zn3 Zn4 159.2(17) . 9_665
Zn4 Zn3 Zn4 68.8(16) 17_554 .
Sb1 Zn4 Sb1 110.2(11) 25_655 15_654
Sb1 Zn4 Sb1 122.0(11) 25_655 .
Sb1 Zn4 Sb1 94.6(11) 15_654 .
Sb1 Zn4 Sb2 84.8(8) . .
Sb1 Zn4 Sb2 108.8(12) 25_655 16_544
Sb1 Zn4 Sb2 132.5(12) 15_654 .
Sb1 Zn4 Sb2 86.8(8) 15_654 16_544
Sb1 Zn4 Sb2 110.0(12) 25_655 .
Sb1 Zn4 Sb2 124.6(11) . 16_544
Sb1 Zn4 Zn2 151(4) 15_654 .
Sb1 Zn4 Zn2 77(4) 25_655 .
Sb1 Zn4 Zn3 170.5(15) 15_654 .
Sb1 Zn4 Zn3 61.2(10) 25_655 .
Sb1 Zn4 Zn4 128.5(17) 15_654 17_554
Sb1 Zn4 Zn4 66.3(13) 25_655 25_655
Sb1 Zn4 Zn4 136.1(16) . 17_554
Sb1 Zn4 Zn4 56.2(8) 25_655 17_554
Sb2 Zn4 Sb2 56.9(6) . 16_544
Zn2 Zn4 Sb1 87(7) 25_655 .
Zn2 Zn4 Sb1 47(7) 25_655 15_654
Zn2 Zn4 Sb1 76(6) 25_655 25_655
Zn2 Zn4 Sb1 60(4) . .
Zn2 Zn4 Sb2 172(6) 25_655 .
Zn2 Zn4 Sb2 128(7) 25_655 16_544
Zn2 Zn4 Sb2 63(4) . .
Zn2 Zn4 Sb2 118(4) . 16_544
Zn2 Zn4 Zn2 113(7) 25_655 .
Zn2 Zn4 Zn3 129(7) 25_655 .
Zn2 Zn4 Zn3 77(7) 25_655 17_554
Zn2 Zn4 Zn3 35(4) . .
Zn2 Zn4 Zn4 127(6) 25_655 17_554
Zn2 Zn4 Zn4 73(7) 25_655 25_655
Zn2 Zn4 Zn4 107(6) 25_655 18_654
Zn2 Zn4 Zn4 80(4) . 17_554
Zn3 Zn4 Sb1 70.8(14) 17_554 25_655
Zn3 Zn4 Sb1 62.1(12) 17_554 15_654
Zn3 Zn4 Sb1 93.7(11) . .
Zn3 Zn4 Sb1 156.8(18) 17_554 .
Zn3 Zn4 Sb2 110.1(16) 17_554 .
Zn3 Zn4 Sb2 92.4(12) . 16_544
Zn3 Zn4 Sb2 57.9(13) 17_554 16_544
Zn3 Zn4 Sb2 53.0(10) . .
Zn3 Zn4 Zn2 143(5) 17_554 .
Zn3 Zn4 Zn3 109.5(16) 17_554 .
Zn3 Zn4 Zn4 105(2) 17_554 18_654
Zn3 Zn4 Zn4 44.4(11) . 17_554
Zn3 Zn4 Zn4 132(2) 17_554 25_655
Zn3 Zn4 Zn4 66.8(16) 17_554 17_554
Zn4 Zn4 Sb1 175.1(15) 18_654 25_655
Zn4 Zn4 Sb1 69.6(12) 18_654 15_654
Zn4 Zn4 Sb1 115.0(19) 25_655 15_654
Zn4 Zn4 Sb1 62.6(11) 18_654 .
Zn4 Zn4 Sb1 55.7(12) 25_655 .
Zn4 Zn4 Sb2 61.2(8) 17_554 .
Zn4 Zn4 Sb2 59.9(8) 17_554 16_544
Zn4 Zn4 Sb2 103.6(15) 25_655 .
Zn4 Zn4 Sb2 66.4(9) 18_654 16_544
Zn4 Zn4 Sb2 68.2(10) 18_654 .
Zn4 Zn4 Sb2 158(2) 25_655 16_544
Zn4 Zn4 Zn2 41(4) 25_655 .
Zn4 Zn4 Zn2 105(5) 18_654 .
Zn4 Zn4 Zn3 118.6(16) 18_654 .
Zn4 Zn4 Zn3 66.4(15) 25_655 .
Zn4 Zn4 Zn4 103.7(18) 25_655 17_554
Zn4 Zn4 Zn4 119.90(15) 18_654 17_554
Zn4 Zn4 Zn4 118(2) 18_654 25_655

loop_
_geom_bond_atom_site_label_1
_geom_bond_atom_site_label_2
_geom_bond_distance
_geom_bond_site_symmetry_2
Sb1 Zn1 2.655(4) 30_445
Sb1 Zn1 2.655(4) 32
Sb1 Zn2 2.0(2) 32
Sb1 Zn2 2.0(2) 30_445
Sb1 Zn3 2.70(4) 32
Sb1 Zn3 2.55(4) 3_665
Sb1 Zn3 2.55(4) 4_545
Sb1 Zn3 2.70(4) 30_445
Sb1 Zn4 2.58(3) 25_655
Sb1 Zn4 2.71(3) 8_545
Sb1 Zn4 2.71(3) 18_654
Sb1 Zn4 2.58(3) 35_645
Sb2 Sb2 2.783(5) 16_544
Sb2 Zn1 2.619(3) 3_665
Sb2 Zn1 2.619(3) 2_655
Sb2 Zn1 2.619(3) .
Sb2 Zn3 2.56(4) 2_655
Sb2 Zn3 2.56(4) 3_665
Sb2 Zn3 2.56(4) .
Sb2 Zn4 2.90(3) .
Sb2 Zn4 2.94(3) 18_654
Sb2 Zn4 2.94(3) 17_554
Sb2 Zn4 2.90(3) 2_655
Sb2 Zn4 2.90(3) 3_665
Zn1 Sb1 2.655(4) 33_545
Zn1 Sb1 2.732(4) 25_655
Zn1 Zn1 2.703(6) 25_655
Zn2 Sb1 2.0(2) 33_545
Zn2 Zn2 2.7(2) 33_545
Zn2 Zn2 2.7(2) 32
Zn2 Zn3 2.5(2) 35_645
Zn2 Zn3 1.7(2) .
Zn2 Zn3 1.9(2) 32
Zn2 Zn3 3.1(2) 6_765
Zn2 Zn4 2.8(2) .
Zn2 Zn4 1.9(2) 25_655
Zn3 Sb1 2.76(4) 25_655
Zn3 Sb1 2.70(4) 33_545
Zn3 Sb1 2.55(4) 2_655
Zn3 Zn2 1.9(2) 33_545
Zn3 Zn2 2.5(2) 29_655
Zn3 Zn3 2.06(8) 6_765
Zn3 Zn4 3.00(5) 9_665
Zn3 Zn4 2.15(5) 17_554
Zn3 Zn4 2.83(5) .
Zn3 Zn4 3.00(5) 25_655
Zn4 Sb1 2.71(3) 15_654
Zn4 Sb1 2.58(3) 25_655
Zn4 Sb2 2.94(3) 16_544
Zn4 Zn2 1.9(2) 25_655
Zn4 Zn3 2.15(5) 17_554
Zn4 Zn4 2.26(7) 18_654
Zn4 Zn4 2.65(6) 25_655
Zn4 Zn4 2.87(7) 17_554

loop_
_geom_torsion_atom_site_label_1
_geom_torsion_atom_site_label_2
_geom_torsion_atom_site_label_3
_geom_torsion_atom_site_label_4
_geom_torsion
_geom_torsion_site_symmetry_1
_geom_torsion_site_symmetry_4
Sb1 Zn2 Zn3 Sb1 -48(17) 33_545 2_655
Sb1 Zn2 Zn3 Sb1 96(7) 33_545 25_655
Sb1 Zn2 Zn3 Sb1 -167(19) . 33_545
Sb1 Zn2 Zn3 Sb1 145(9) . 2_655
Sb1 Zn2 Zn3 Sb1 -71(12) . 25_655
Sb1 Zn2 Zn3 Sb2 -149(7) 33_545 .
Sb1 Zn2 Zn3 Sb2 44(12) . .
Sb1 Zn2 Zn3 Zn2 61(30) 33_545 29_655
Sb1 Zn2 Zn3 Zn2 140(8) . 33_545
Sb1 Zn2 Zn3 Zn2 -106(22) . 29_655
Sb1 Zn2 Zn3 Zn2 -53(12) 33_545 33_545
Sb1 Zn2 Zn3 Zn3 -137(10) . 6_765
Sb1 Zn2 Zn3 Zn3 30(9) 33_545 6_765
Sb1 Zn2 Zn3 Zn4 -16(8) 33_545 9_665
Sb1 Zn2 Zn3 Zn4 -21(20) . 17_554
Sb1 Zn2 Zn3 Zn4 146(9) 33_545 .
Sb1 Zn2 Zn3 Zn4 -76(15) . 25_655
Sb1 Zn2 Zn3 Zn4 -21(10) . .
Sb1 Zn2 Zn3 Zn4 146(6) 33_545 17_554
Sb1 Zn2 Zn3 Zn4 177(11) . 9_665
Sb1 Zn2 Zn3 Zn4 91(12) 33_545 25_655
Sb2 Zn2 Zn3 Sb1 101(13) . 2_655
Sb2 Zn2 Zn3 Sb1 -115.0(14) . 25_655
Sb2 Zn2 Zn3 Sb1 149(7) . 33_545
Sb2 Zn2 Zn3 Zn2 -150(25) . 29_655
Sb2 Zn2 Zn3 Zn2 96(7) . 33_545
Sb2 Zn2 Zn3 Zn3 179(4) . 6_765
Sb2 Zn2 Zn3 Zn4 133.0(18) . 9_665
Sb2 Zn2 Zn3 Zn4 -65(2) . .
Sb2 Zn2 Zn3 Zn4 -120(11) . 25_655
Sb2 Zn2 Zn3 Zn4 -65(8) . 17_554
Zn2 Zn2 Zn3 Sb1 -128(17) 32 25_655
Zn2 Zn2 Zn3 Sb1 88(24) 32 2_655
Zn2 Zn2 Zn3 Sb1 149(7) 33_545 25_655
Zn2 Zn2 Zn3 Sb1 5(10) 33_545 2_655
Zn2 Zn2 Zn3 Sb1 53(12) 33_545 33_545
Zn2 Zn2 Zn3 Sb1 136(22) 32 33_545
Zn2 Zn2 Zn3 Sb2 -96(7) 33_545 .
Zn2 Zn2 Zn3 Sb2 -13(17) 32 .
Zn2 Zn2 Zn3 Zn2 83(18) 32 33_545
Zn2 Zn2 Zn3 Zn2 115(24) 33_545 29_655
Zn2 Zn2 Zn3 Zn2 -163(9) 32 29_655
Zn2 Zn2 Zn3 Zn3 166(15) 32 6_765
Zn2 Zn2 Zn3 Zn3 83(6) 33_545 6_765
Zn2 Zn2 Zn3 Zn4 37(6) 33_545 9_665
Zn2 Zn2 Zn3 Zn4 -160(14) 33_545 17_554
Zn2 Zn2 Zn3 Zn4 -133(27) 32 25_655
Zn2 Zn2 Zn3 Zn4 120(17) 32 9_665
Zn2 Zn2 Zn3 Zn4 145(11) 33_545 25_655
Zn2 Zn2 Zn3 Zn4 -78(18) 32 .
Zn2 Zn2 Zn3 Zn4 -77(20) 32 17_554
Zn2 Zn2 Zn3 Zn4 -160(5) 33_545 .
Zn3 Zn2 Zn3 Sb1 -30(9) 6_765 33_545
Zn3 Zn2 Zn3 Sb1 63(34) 35_645 25_655
Zn3 Zn2 Zn3 Sb1 85(20) 32 33_545
Zn3 Zn2 Zn3 Sb1 66(3) 6_765 25_655
Zn3 Zn2 Zn3 Sb1 37(29) 32 2_655
Zn3 Zn2 Zn3 Sb1 -179(18) 32 25_655
Zn3 Zn2 Zn3 Sb1 -81(37) 35_645 2_655
Zn3 Zn2 Zn3 Sb1 -78(13) 6_765 2_655
Zn3 Zn2 Zn3 Sb1 -33(28) 35_645 33_545
Zn3 Zn2 Zn3 Sb2 -64(18) 32 .
Zn3 Zn2 Zn3 Sb2 -179(4) 6_765 .
Zn3 Zn2 Zn3 Sb2 178(34) 35_645 .
Zn3 Zn2 Zn3 Zn2 146(16) 32 29_655
Zn3 Zn2 Zn3 Zn2 -83(6) 6_765 33_545
Zn3 Zn2 Zn3 Zn2 -86(37) 35_645 33_545
Zn3 Zn2 Zn3 Zn2 31(21) 32 33_545
Zn3 Zn2 Zn3 Zn2 28(58) 35_645 29_655
Zn3 Zn2 Zn3 Zn2 31(22) 6_765 29_655
Zn3 Zn2 Zn3 Zn3 -3(37) 35_645 6_765
Zn3 Zn2 Zn3 Zn3 115(17) 32 6_765
Zn3 Zn2 Zn3 Zn4 -129(20) 32 .
Zn3 Zn2 Zn3 Zn4 176(29) 32 25_655
Zn3 Zn2 Zn3 Zn4 114(31) 35_645 17_554
Zn3 Zn2 Zn3 Zn4 117(10) 6_765 17_554
Zn3 Zn2 Zn3 Zn4 -129(16) 32 17_554
Zn3 Zn2 Zn3 Zn4 113(34) 35_645 .
Zn3 Zn2 Zn3 Zn4 -46(3) 6_765 9_665
Zn3 Zn2 Zn3 Zn4 61(13) 6_765 25_655
Zn3 Zn2 Zn3 Zn4 58(28) 35_645 25_655
Zn3 Zn2 Zn3 Zn4 116(4) 6_765 .
Zn3 Zn2 Zn3 Zn4 69(19) 32 9_665
Zn3 Zn2 Zn3 Zn4 -49(34) 35_645 9_665
Zn4 Zn2 Zn3 Sb1 5(11) 25_655 25_655
Zn4 Zn2 Zn3 Sb1 166(11) . 2_655
Zn4 Zn2 Zn3 Sb1 -139(9) 25_655 2_655
Zn4 Zn2 Zn3 Sb1 -146(9) . 33_545
Zn4 Zn2 Zn3 Sb1 -50(3) . 25_655
Zn4 Zn2 Zn3 Sb1 -91(12) 25_655 33_545
Zn4 Zn2 Zn3 Sb2 65(2) . .
Zn4 Zn2 Zn3 Sb2 120(11) 25_655 .
Zn4 Zn2 Zn3 Zn2 160(5) . 33_545
Zn4 Zn2 Zn3 Zn2 -85(25) . 29_655
Zn4 Zn2 Zn3 Zn2 -145(11) 25_655 33_545
Zn4 Zn2 Zn3 Zn2 -30(34) 25_655 29_655
Zn4 Zn2 Zn3 Zn3 -61(13) 25_655 6_765
Zn4 Zn2 Zn3 Zn3 -116(4) . 6_765
Zn4 Zn2 Zn3 Zn4 -162(2) . 9_665
Zn4 Zn2 Zn3 Zn4 0(10) . 17_554
Zn4 Zn2 Zn3 Zn4 -107(10) 25_655 9_665
Zn4 Zn2 Zn3 Zn4 55(16) 25_655 17_554
Zn4 Zn2 Zn3 Zn4 55(10) 25_655 .
Zn4 Zn2 Zn3 Zn4 -55(10) . 25_655
